data_1548321
loop_
_publ_author_name
'Hiromasa Tanaka'
'Kazuya Arashiba'
'Shogo Kuriyama'
'Akira Sasada'
'Kazunari Nakajima'
'Kazunari Yoshizawa'
'Yoshiaki Nishibayashi'

_publ_section_title
;
 Unique behaviour of dinitrogen-bridged dimolybdenum complexes bearing
 pincer ligand towards catalytic formation of ammonia
;
_journal_name_full 'Nature Communications'
_journal_page_first 3737
_journal_paper_doi 10.1038/ncomms4737
_journal_volume 5
_journal_year 2014
_chemical_formula_moiety 'C24 H43 Cl F3 Mo N2 O3 P2 S'
_chemical_formula_sum 'C24 H43 Cl F3 Mo N2 O3 P2 S'
_chemical_formula_weight 690.01
_space_group_IT_number 15
_symmetry_cell_setting monoclinic
_symmetry_Int_Tables_number 15
_symmetry_space_group_name_Hall '-C 2yc'
_symmetry_space_group_name_H-M 'C 1 2/c 1'
_atom_sites_solution_hydrogens geom
_atom_sites_solution_primary direct
_atom_sites_solution_secondary difmap
_cell_angle_alpha 90.0000
_cell_angle_beta 109.7844(7)
_cell_angle_gamma 90.0000
_cell_formula_units_Z 8
_cell_length_a 33.3044(7)
_cell_length_b 15.2043(3)
_cell_length_c 13.0074(3)
_cell_measurement_reflns_used 23442
_cell_measurement_temperature 183
_cell_measurement_theta_max 27.47
_cell_measurement_theta_min 3.13
_cell_volume 6197.8(2)
_computing_cell_refinement 'RAPID AUTO'
_computing_data_collection 'RAPID AUTO (Rigaku, ????)'
_computing_data_reduction 'RAPID AUTO'
_computing_molecular_graphics 'CrystalStructure 4.0'
_computing_publication_material 'CrystalStructure 4.0 (Rigaku, 2010)'
_computing_structure_refinement 'CRYSTALS (Carruthers, et al., 1999)'
_computing_structure_solution 'SHELXS97 (Sheldrick, 2008)'
_diffrn_ambient_temperature 183
_diffrn_detector_area_resol_mean 10.000
_diffrn_measured_fraction_theta_full 0.998
_diffrn_measured_fraction_theta_max 0.998
_diffrn_measurement_device_type 'Rigaku R-AXIS RAPID'
_diffrn_measurement_method \w
_diffrn_radiation_type 'Mo K\a'
_diffrn_radiation_wavelength 0.71075
_diffrn_reflns_av_R_equivalents 0.0350
_diffrn_reflns_limit_h_max 43
_diffrn_reflns_limit_h_min -43
_diffrn_reflns_limit_k_max 19
_diffrn_reflns_limit_k_min -17
_diffrn_reflns_limit_l_max 16
_diffrn_reflns_limit_l_min -16
_diffrn_reflns_number 29890
_diffrn_reflns_theta_full 27.47
_diffrn_reflns_theta_max 27.47
_diffrn_standards_interval_count .
_diffrn_standards_number 0
_exptl_absorpt_coefficient_mu 0.725
_exptl_absorpt_correction_T_max 0.930
_exptl_absorpt_correction_T_min 0.692
_exptl_absorpt_correction_type multi-scan
_exptl_absorpt_process_details 'ABSCOR (Rigaku, 1995)'
_exptl_crystal_colour yellow
_exptl_crystal_density_diffrn 1.479
_exptl_crystal_density_method 'not measured'
_exptl_crystal_description platelet
_exptl_crystal_F_000 2856.00
_exptl_crystal_size_max 0.200
_exptl_crystal_size_mid 0.200
_exptl_crystal_size_min 0.100
_refine_diff_density_max 4.700
_refine_diff_density_min -1.360
_refine_ls_extinction_method none
_refine_ls_goodness_of_fit_ref 1.029
_refine_ls_hydrogen_treatment constr
_refine_ls_number_parameters 377
_refine_ls_number_reflns 7091
_refine_ls_R_factor_gt 0.0516
_refine_ls_shift/su_max 0.000
_refine_ls_structure_factor_coef Fsqd
_refine_ls_weighting_details 'w = 1/[12.0000\s(Fo^2^)]/(4Fo^2^)'
_refine_ls_weighting_scheme calc
_refine_ls_wR_factor_ref 0.1050
_reflns_number_gt 6194
_reflns_number_total 7091
_reflns_threshold_expression F^2^>2.0\s(F^2^)
_cod_data_source_file ncomms4737-s4.cif
_cod_data_source_block 20120216
_cod_original_cell_volume 6197.8(3)
_cod_database_code 1548321

loop_
_symmetry_equiv_pos_site_id
_symmetry_equiv_pos_as_xyz
1 +X,+Y,+Z
2 -X,+Y,1/2-Z
3 -X,-Y,-Z
4 +X,-Y,1/2+Z
5 1/2+X,1/2+Y,+Z
6 1/2-X,1/2+Y,1/2-Z
7 1/2-X,1/2-Y,-Z
8 1/2+X,1/2-Y,1/2+Z

loop_
_atom_site_label
_atom_site_type_symbol
_atom_site_fract_x
_atom_site_fract_y
_atom_site_fract_z
_atom_site_U_iso_or_equiv
_atom_site_adp_type
_atom_site_occupancy
_atom_site_symmetry_multiplicity
_atom_site_calc_flag
_atom_site_refinement_flags
_atom_site_disorder_assembly
_atom_site_disorder_group
Mo1 Mo 0.159480(10) 0.23772(2) 0.72901(2) 0.02542(8) Uani 1.0 8 d . . .
Cl1 Cl 0.20070(3) 0.35477(7) 0.69602(8) 0.0497(3) Uani 1.0 8 d . . .
S1 S 0.01283(3) 0.21075(6) 0.03460(7) 0.0337(3) Uani 1.0 8 d . . .
P1 P 0.15544(3) 0.14550(5) 0.56278(6) 0.0231(3) Uani 1.0 8 d . . .
P2 P 0.12759(3) 0.32290(6) 0.85074(7) 0.0234(3) Uani 1.0 8 d . . .
F1 F 0.03507(9) 0.37623(16) 0.0447(3) 0.0741(10) Uani 1.0 8 d . . .
F2 F -0.02067(7) 0.35351(16) 0.08598(19) 0.0555(8) Uani 1.0 8 d . . .
F3 F 0.04014(9) 0.3193(2) 0.19929(19) 0.0829(10) Uani 1.0 8 d . . .
O1 O 0.05656(7) 0.18601(16) 0.05563(19) 0.0377(8) Uani 1.0 8 d . . .
O2 O -0.01059(9) 0.2276(2) -0.0783(2) 0.0634(10) Uani 1.0 8 d . . .
O3 O -0.00909(9) 0.1604(2) 0.0926(3) 0.0614(11) Uani 1.0 8 d . . .
N1 N 0.10095(8) 0.15903(16) 0.7095(2) 0.0228(7) Uani 1.0 8 d . . .
N2 N 0.19413(9) 0.1792(2) 0.8233(3) 0.0377(9) Uani 1.0 8 d . . .
C1 C 0.19634(10) 0.0563(3) 0.5896(3) 0.0339(10) Uani 1.0 8 d . . .
C2 C 0.24127(10) 0.0967(3) 0.6358(3) 0.0434(12) Uani 1.0 8 d . . .
C3 C 0.19280(12) 0.0033(3) 0.4866(3) 0.0460(12) Uani 1.0 8 d . . .
C4 C 0.18924(12) -0.0055(3) 0.6745(3) 0.0458(12) Uani 1.0 8 d . . .
C5 C 0.14640(11) 0.2069(3) 0.4329(3) 0.0328(10) Uani 1.0 8 d . . .
C6 C 0.18764(12) 0.2440(3) 0.4267(3) 0.0457(12) Uani 1.0 8 d . . .
C7 C 0.12282(13) 0.1533(3) 0.3296(3) 0.0506(13) Uani 1.0 8 d . . .
C8 C 0.11691(13) 0.2846(3) 0.4396(3) 0.0469(12) Uani 1.0 8 d . . .
C9 C 0.10484(10) 0.0894(3) 0.5425(3) 0.0271(9) Uani 1.0 8 d . . .
C10 C 0.09181(9) 0.0872(2) 0.6417(3) 0.0240(9) Uani 1.0 8 d . . .
C11 C 0.06784(10) 0.0185(3) 0.6586(3) 0.0311(10) Uani 1.0 8 d . . .
C12 C 0.05180(10) 0.0210(3) 0.7427(3) 0.0334(10) Uani 1.0 8 d . . .
C13 C 0.05792(10) 0.0964(2) 0.8057(3) 0.0291(9) Uani 1.0 8 d . . .
C14 C 0.08183(9) 0.1645(2) 0.7859(3) 0.0237(9) Uani 1.0 8 d . . .
C15 C 0.08284(11) 0.2511(3) 0.8446(3) 0.0355(11) Uani 1.0 8 d . . .
C16 C 0.16276(11) 0.3293(3) 0.9971(3) 0.0378(11) Uani 1.0 8 d . . .
C17 C 0.16866(17) 0.2356(3) 1.0420(3) 0.0668(16) Uani 1.0 8 d . . .
C18 C 0.14327(12) 0.3834(3) 1.0687(3) 0.0529(13) Uani 1.0 8 d . . .
C19 C 0.20504(12) 0.3698(4) 1.0017(3) 0.0611(15) Uani 1.0 8 d . . .
C20 C 0.10136(11) 0.4292(3) 0.7935(3) 0.0335(10) Uani 1.0 8 d . . .
C21 C 0.06702(12) 0.4592(3) 0.8391(3) 0.0462(12) Uani 1.0 8 d . . .
C22 C 0.13421(13) 0.5012(3) 0.8085(4) 0.0475(13) Uani 1.0 8 d . . .
C23 C 0.08076(13) 0.4112(3) 0.6690(3) 0.0539(13) Uani 1.0 8 d . . .
C24 C 0.01709(12) 0.3194(3) 0.0955(3) 0.0397(12) Uani 1.0 8 d . . .
H1 H 0.2625 0.0512 0.6532 0.0517 Uiso 1.0 8 calc R . .
H2 H 0.2458 0.1357 0.5827 0.0516 Uiso 1.0 8 calc R . .
H3 H 0.2434 0.1291 0.7007 0.0516 Uiso 1.0 8 calc R . .
H4 H 0.1649 -0.0222 0.4575 0.0564 Uiso 1.0 8 calc R . .
H5 H 0.1975 0.0417 0.4332 0.0565 Uiso 1.0 8 calc R . .
H6 H 0.2139 -0.0426 0.5045 0.0567 Uiso 1.0 8 calc R . .
H7 H 0.1912 0.0267 0.7396 0.0559 Uiso 1.0 8 calc R . .
H8 H 0.1614 -0.0312 0.6447 0.0561 Uiso 1.0 8 calc R . .
H9 H 0.2104 -0.0511 0.6921 0.0565 Uiso 1.0 8 calc R . .
H10 H 0.1819 0.2818 0.3643 0.0552 Uiso 1.0 8 calc R . .
H11 H 0.2016 0.2770 0.4920 0.0553 Uiso 1.0 8 calc R . .
H12 H 0.2059 0.1967 0.4209 0.0551 Uiso 1.0 8 calc R . .
H13 H 0.1405 0.1053 0.3230 0.0593 Uiso 1.0 8 calc R . .
H14 H 0.0967 0.1307 0.3350 0.0592 Uiso 1.0 8 calc R . .
H15 H 0.1165 0.1904 0.2663 0.0592 Uiso 1.0 8 calc R . .
H16 H 0.0906 0.2619 0.4439 0.0541 Uiso 1.0 8 calc R . .
H17 H 0.1309 0.3193 0.5034 0.0543 Uiso 1.0 8 calc R . .
H18 H 0.1110 0.3206 0.3756 0.0543 Uiso 1.0 8 calc R . .
H19 H 0.0794 0.1152 0.4905 0.0321 Uiso 1.0 8 calc R . .
H20 H 0.1035 0.0271 0.5257 0.0319 Uiso 1.0 8 calc R . .
H21 H 0.0625 -0.0300 0.6123 0.0370 Uiso 1.0 8 calc R . .
H22 H 0.0372 -0.0268 0.7575 0.0409 Uiso 1.0 8 calc R . .
H23 H 0.0459 0.1013 0.8605 0.0359 Uiso 1.0 8 calc R . .
H24 H 0.0810 0.2296 0.9131 0.0465 Uiso 1.0 8 calc R . .
H25 H 0.0545 0.2720 0.8026 0.0466 Uiso 1.0 8 calc R . .
H26 H 0.1875 0.2361 1.1164 0.0773 Uiso 1.0 8 calc R . .
H27 H 0.1416 0.2116 1.0386 0.0771 Uiso 1.0 8 calc R . .
H28 H 0.1807 0.1999 0.9989 0.0770 Uiso 1.0 8 calc R . .
H29 H 0.1386 0.4426 1.0415 0.0618 Uiso 1.0 8 calc R . .
H30 H 0.1166 0.3577 1.0656 0.0616 Uiso 1.0 8 calc R . .
H31 H 0.1623 0.3839 1.1429 0.0616 Uiso 1.0 8 calc R . .
H32 H 0.2173 0.3349 0.9584 0.0694 Uiso 1.0 8 calc R . .
H33 H 0.2004 0.4286 0.9733 0.0693 Uiso 1.0 8 calc R . .
H34 H 0.2241 0.3711 1.0759 0.0694 Uiso 1.0 8 calc R . .
H35 H 0.0535 0.5113 0.8014 0.0568 Uiso 1.0 8 calc R . .
H36 H 0.0461 0.4135 0.8290 0.0567 Uiso 1.0 8 calc R . .
H37 H 0.0798 0.4718 0.9156 0.0565 Uiso 1.0 8 calc R . .
H38 H 0.1471 0.5138 0.8850 0.0599 Uiso 1.0 8 calc R . .
H39 H 0.1558 0.4822 0.7798 0.0600 Uiso 1.0 8 calc R . .
H40 H 0.1207 0.5533 0.7708 0.0599 Uiso 1.0 8 calc R . .
H41 H 0.1025 0.3929 0.6403 0.0610 Uiso 1.0 8 calc R . .
H42 H 0.0597 0.3657 0.6570 0.0609 Uiso 1.0 8 calc R . .
H43 H 0.0675 0.4640 0.6327 0.0610 Uiso 1.0 8 calc R . .

loop_
_atom_site_aniso_label
_atom_site_aniso_U_11
_atom_site_aniso_U_22
_atom_site_aniso_U_33
_atom_site_aniso_U_12
_atom_site_aniso_U_13
_atom_site_aniso_U_23
Mo1 0.02269(15) 0.02525(17) 0.02902(16) -0.00382(12) 0.00968(12) -0.00691(12)
Cl1 0.0528(6) 0.0469(7) 0.0590(6) -0.0283(5) 0.0316(5) -0.0201(5)
S1 0.0290(5) 0.0338(6) 0.0343(5) -0.0006(4) 0.0055(4) -0.0061(4)
P1 0.0231(4) 0.0225(5) 0.0231(4) 0.0005(4) 0.0071(4) -0.0022(4)
P2 0.0233(4) 0.0212(5) 0.0254(5) -0.0011(4) 0.0080(4) -0.0039(4)
F1 0.0833(19) 0.0401(16) 0.120(3) -0.0152(14) 0.0619(17) -0.0084(15)
F2 0.0478(14) 0.0539(16) 0.0671(15) 0.0108(11) 0.0224(12) -0.0133(12)
F3 0.0758(19) 0.102(3) 0.0444(14) 0.0173(17) -0.0148(14) -0.0387(15)
O1 0.0362(14) 0.0404(16) 0.0393(14) 0.0099(12) 0.0166(12) 0.0072(12)
O2 0.064(2) 0.071(3) 0.0344(15) 0.0211(16) -0.0112(15) -0.0187(14)
O3 0.0511(18) 0.049(2) 0.094(3) -0.0093(14) 0.0381(17) 0.0016(16)
N1 0.0211(13) 0.0204(15) 0.0261(14) 0.0026(11) 0.0070(12) 0.0001(11)
N2 0.0273(15) 0.051(2) 0.0304(16) 0.0073(14) 0.0046(13) -0.0050(14)
C1 0.0324(19) 0.034(3) 0.037(2) 0.0071(16) 0.0150(16) 0.0006(16)
C2 0.0286(19) 0.052(3) 0.049(3) 0.0100(17) 0.0118(18) 0.0002(19)
C3 0.047(3) 0.041(3) 0.053(3) 0.0101(19) 0.022(2) -0.0082(19)
C4 0.053(3) 0.038(3) 0.049(3) 0.0208(19) 0.022(2) 0.0145(19)
C5 0.036(2) 0.034(2) 0.0244(17) -0.0010(16) 0.0054(16) 0.0075(15)
C6 0.046(3) 0.059(3) 0.033(2) -0.009(2) 0.0148(18) 0.0100(19)
C7 0.052(3) 0.067(4) 0.029(2) -0.011(2) 0.0089(19) -0.0052(19)
C8 0.051(3) 0.041(3) 0.044(3) 0.0044(19) 0.009(2) 0.0153(18)
C9 0.0249(16) 0.0252(19) 0.0295(17) -0.0036(14) 0.0069(15) -0.0065(14)
C10 0.0179(15) 0.0217(18) 0.0285(17) 0.0004(13) 0.0027(14) -0.0015(14)
C11 0.0278(17) 0.0206(19) 0.044(2) -0.0019(14) 0.0108(16) -0.0066(15)
C12 0.0291(18) 0.0218(19) 0.052(3) -0.0027(14) 0.0171(17) 0.0034(16)
C13 0.0272(17) 0.029(2) 0.0346(18) 0.0006(14) 0.0144(15) 0.0036(15)
C14 0.0209(16) 0.0220(18) 0.0268(17) 0.0005(13) 0.0063(14) 0.0017(13)
C15 0.041(2) 0.029(2) 0.045(2) -0.0073(16) 0.0269(17) -0.0060(16)
C16 0.0326(19) 0.050(3) 0.0241(18) 0.0106(17) 0.0005(16) -0.0058(16)
C17 0.098(4) 0.064(4) 0.030(2) 0.039(3) 0.012(3) 0.011(2)
C18 0.049(3) 0.074(4) 0.032(2) 0.013(3) 0.0077(19) -0.013(2)
C19 0.033(3) 0.102(4) 0.039(3) -0.000(3) -0.001(2) -0.025(3)
C20 0.0360(19) 0.028(2) 0.0364(19) 0.0033(16) 0.0116(16) 0.0009(15)
C21 0.050(3) 0.034(3) 0.058(3) 0.0124(19) 0.022(2) 0.0040(19)
C22 0.064(3) 0.023(3) 0.063(3) -0.0023(18) 0.031(3) -0.0018(18)
C23 0.061(3) 0.051(3) 0.040(3) 0.018(3) 0.005(2) 0.009(2)
C24 0.036(2) 0.044(3) 0.043(3) -0.0019(18) 0.0176(18) -0.0073(18)

loop_
_atom_type_symbol
_atom_type_description
_atom_type_scat_dispersion_real
_atom_type_scat_dispersion_imag
_atom_type_scat_source
C C 0.0033 0.0016
;
International Tables for Crystallography
(1992, Vol. C, Tables 4.2.6.8 and 6.1.1.4)
;
H H 0.0000 0.0000
;
International Tables for Crystallography
(1992, Vol. C, Table 6.1.1.4)
;
N N 0.0061 0.0033
;
International Tables for Crystallography
(1992, Vol. C, Tables 4.2.6.8 and 6.1.1.4)
;
O O 0.0106 0.0060
;
International Tables for Crystallography
(1992, Vol. C, Tables 4.2.6.8 and 6.1.1.4)
;
F F 0.0171 0.0103
;
International Tables for Crystallography
(1992, Vol. C, Tables 4.2.6.8 and 6.1.1.4)
;
P P 0.1023 0.0942
;
International Tables for Crystallography
(1992, Vol. C, Tables 4.2.6.8 and 6.1.1.4)
;
S S 0.1246 0.1234
;
International Tables for Crystallography
(1992, Vol. C, Tables 4.2.6.8 and 6.1.1.4)
;
Cl Cl 0.1484 0.1585
;
International Tables for Crystallography
(1992, Vol. C, Tables 4.2.6.8 and 6.1.1.4)
;
Mo Mo -1.6832 0.6857
;
International Tables for Crystallography
(1992, Vol. C, Tables 4.2.6.8 and 6.1.1.4)
;

loop_
_geom_angle_atom_site_label_1
_geom_angle_atom_site_label_2
_geom_angle_atom_site_label_3
_geom_angle
_geom_angle_publ_flag
_geom_angle_site_symmetry_1
_geom_angle_site_symmetry_2
_geom_angle_site_symmetry_3
Cl1 Mo1 P1 97.30(4) yes . . .
Cl1 Mo1 P2 96.88(4) yes . . .
Cl1 Mo1 N1 156.85(7) yes . . .
Cl1 Mo1 N2 103.85(12) yes . . .
P1 Mo1 P2 153.97(4) yes . . .
P1 Mo1 N1 79.30(8) yes . . .
P1 Mo1 N2 99.14(12) yes . . .
P2 Mo1 N1 79.08(8) yes . . .
P2 Mo1 N2 98.49(12) yes . . .
N1 Mo1 N2 99.29(13) yes . . .
O1 S1 O2 113.98(18) yes . . .
O1 S1 O3 115.02(16) yes . . .
O1 S1 C24 103.32(16) yes . . .
O2 S1 O3 115.85(18) yes . . .
O2 S1 C24 102.69(18) yes . . .
O3 S1 C24 103.6(2) yes . . .
Mo1 P1 C1 114.58(11) yes . . .
Mo1 P1 C5 116.14(12) yes . . .
Mo1 P1 C9 99.28(12) yes . . .
C1 P1 C5 114.63(18) yes . . .
C1 P1 C9 105.45(16) yes . . .
C5 P1 C9 104.17(15) yes . . .
Mo1 P2 C15 100.08(13) yes . . .
Mo1 P2 C16 114.29(13) yes . . .
Mo1 P2 C20 115.50(13) yes . . .
C15 P2 C16 107.24(18) yes . . .
C15 P2 C20 103.59(16) yes . . .
C16 P2 C20 114.07(16) yes . . .
Mo1 N1 C10 119.8(3) yes . . .
Mo1 N1 C14 119.67(18) yes . . .
C10 N1 C14 117.6(3) yes . . .
P1 C1 C2 109.5(3) yes . . .
P1 C1 C3 112.5(3) yes . . .
P1 C1 C4 107.4(3) yes . . .
C2 C1 C3 109.1(4) yes . . .
C2 C1 C4 109.3(3) yes . . .
C3 C1 C4 108.9(3) yes . . .
P1 C5 C6 111.4(3) yes . . .
P1 C5 C7 113.9(3) yes . . .
P1 C5 C8 103.9(3) yes . . .
C6 C5 C7 110.8(4) yes . . .
C6 C5 C8 108.8(3) yes . . .
C7 C5 C8 107.8(3) yes . . .
P1 C9 C10 114.1(2) yes . . .
N1 C10 C9 118.1(3) yes . . .
N1 C10 C11 121.0(4) yes . . .
C9 C10 C11 120.6(3) yes . . .
C10 C11 C12 120.7(3) yes . . .
C11 C12 C13 118.5(4) yes . . .
C12 C13 C14 119.2(4) yes . . .
N1 C14 C13 122.4(3) yes . . .
N1 C14 C15 119.1(3) yes . . .
C13 C14 C15 118.2(4) yes . . .
P2 C15 C14 114.8(3) yes . . .
P2 C16 C17 107.2(3) yes . . .
P2 C16 C18 113.3(3) yes . . .
P2 C16 C19 108.3(3) yes . . .
C17 C16 C18 107.1(4) yes . . .
C17 C16 C19 111.4(4) yes . . .
C18 C16 C19 109.6(4) yes . . .
P2 C20 C21 114.5(3) yes . . .
P2 C20 C22 110.8(3) yes . . .
P2 C20 C23 104.2(3) yes . . .
C21 C20 C22 109.7(4) yes . . .
C21 C20 C23 109.5(3) yes . . .
C22 C20 C23 107.9(4) yes . . .
S1 C24 F1 110.6(3) yes . . .
S1 C24 F2 112.5(3) yes . . .
S1 C24 F3 112.4(3) yes . . .
F1 C24 F2 105.6(3) yes . . .
F1 C24 F3 107.7(4) yes . . .
F2 C24 F3 107.7(4) yes . . .
C1 C2 H1 110.309 no . . .
C1 C2 H2 109.527 no . . .
C1 C2 H3 108.644 no . . .
H1 C2 H2 109.444 no . . .
H1 C2 H3 109.446 no . . .
H2 C2 H3 109.453 no . . .
C1 C3 H4 109.574 no . . .
C1 C3 H5 109.252 no . . .
C1 C3 H6 109.668 no . . .
H4 C3 H5 109.439 no . . .
H4 C3 H6 109.451 no . . .
H5 C3 H6 109.443 no . . .
C1 C4 H7 110.056 no . . .
C1 C4 H8 108.856 no . . .
C1 C4 H9 109.602 no . . .
H7 C4 H8 109.433 no . . .
H7 C4 H9 109.442 no . . .
H8 C4 H9 109.436 no . . .
C5 C6 H10 110.077 no . . .
C5 C6 H11 108.901 no . . .
C5 C6 H12 109.524 no . . .
H10 C6 H11 109.449 no . . .
H10 C6 H12 109.443 no . . .
H11 C6 H12 109.431 no . . .
C5 C7 H13 109.476 no . . .
C5 C7 H14 109.403 no . . .
C5 C7 H15 109.620 no . . .
H13 C7 H14 109.437 no . . .
H13 C7 H15 109.446 no . . .
H14 C7 H15 109.445 no . . .
C5 C8 H16 109.581 no . . .
C5 C8 H17 109.586 no . . .
C5 C8 H18 109.341 no . . .
H16 C8 H17 109.443 no . . .
H16 C8 H18 109.434 no . . .
H17 C8 H18 109.442 no . . .
P1 C9 H19 117.234 no . . .
P1 C9 H20 117.224 no . . .
C10 C9 H19 99.801 no . . .
C10 C9 H20 99.702 no . . .
H19 C9 H20 106.032 no . . .
C10 C11 H21 119.438 no . . .
C12 C11 H21 119.885 no . . .
C11 C12 H22 121.052 no . . .
C13 C12 H22 120.461 no . . .
C12 C13 H23 120.366 no . . .
C14 C13 H23 120.384 no . . .
P2 C15 H24 117.759 no . . .
P2 C15 H25 116.887 no . . .
C14 C15 H24 99.942 no . . .
C14 C15 H25 98.638 no . . .
H24 C15 H25 105.900 no . . .
C16 C17 H26 109.443 no . . .
C16 C17 H27 109.839 no . . .
C16 C17 H28 109.217 no . . .
H26 C17 H27 109.444 no . . .
H26 C17 H28 109.449 no . . .
H27 C17 H28 109.435 no . . .
C16 C18 H29 109.152 no . . .
C16 C18 H30 109.368 no . . .
C16 C18 H31 109.974 no . . .
H29 C18 H30 109.450 no . . .
H29 C18 H31 109.438 no . . .
H30 C18 H31 109.445 no . . .
C16 C19 H32 109.136 no . . .
C16 C19 H33 109.649 no . . .
C16 C19 H34 109.732 no . . .
H32 C19 H33 109.435 no . . .
H32 C19 H34 109.436 no . . .
H33 C19 H34 109.438 no . . .
C20 C21 H35 109.443 no . . .
C20 C21 H36 109.531 no . . .
C20 C21 H37 109.534 no . . .
H35 C21 H36 109.443 no . . .
H35 C21 H37 109.444 no . . .
H36 C21 H37 109.432 no . . .
C20 C22 H38 109.112 no . . .
C20 C22 H39 109.618 no . . .
C20 C22 H40 109.778 no . . .
H38 C22 H39 109.437 no . . .
H38 C22 H40 109.442 no . . .
H39 C22 H40 109.440 no . . .
C20 C23 H41 109.340 no . . .
C20 C23 H42 109.701 no . . .
C20 C23 H43 109.452 no . . .
H41 C23 H42 109.448 no . . .
H41 C23 H43 109.453 no . . .
H42 C23 H43 109.435 no . . .

loop_
_geom_bond_atom_site_label_1
_geom_bond_atom_site_label_2
_geom_bond_distance
_geom_bond_publ_flag
_geom_bond_site_symmetry_1
_geom_bond_site_symmetry_2
Mo1 Cl1 2.3738(12) yes . .
Mo1 P1 2.5421(9) yes . .
Mo1 P2 2.5399(11) yes . .
Mo1 N1 2.227(3) yes . .
Mo1 N2 1.634(3) yes . .
S1 O1 1.438(3) yes . .
S1 O2 1.433(3) yes . .
S1 O3 1.435(4) yes . .
S1 C24 1.817(5) yes . .
P1 C1 1.870(4) yes . .
P1 C5 1.863(4) yes . .
P1 C9 1.826(4) yes . .
P2 C15 1.827(4) yes . .
P2 C16 1.870(4) yes . .
P2 C20 1.868(4) yes . .
F1 C24 1.345(6) yes . .
F2 C24 1.327(5) yes . .
F3 C24 1.307(4) yes . .
N1 C10 1.372(4) yes . .
N1 C14 1.353(5) yes . .
C1 C2 1.539(5) yes . .
C1 C3 1.533(6) yes . .
C1 C4 1.528(6) yes . .
C5 C6 1.512(6) yes . .
C5 C7 1.541(5) yes . .
C5 C8 1.558(6) yes . .
C9 C10 1.494(5) yes . .
C10 C11 1.378(5) yes . .
C11 C12 1.370(6) yes . .
C12 C13 1.384(5) yes . .
C13 C14 1.382(5) yes . .
C14 C15 1.517(5) yes . .
C16 C17 1.528(6) yes . .
C16 C18 1.540(6) yes . .
C16 C19 1.519(6) yes . .
C20 C21 1.526(6) yes . .
C20 C22 1.513(6) yes . .
C20 C23 1.554(5) yes . .
C2 H1 0.960 no . .
C2 H2 0.960 no . .
C2 H3 0.960 no . .
C3 H4 0.960 no . .
C3 H5 0.960 no . .
C3 H6 0.960 no . .
C4 H7 0.960 no . .
C4 H8 0.960 no . .
C4 H9 0.960 no . .
C6 H10 0.960 no . .
C6 H11 0.960 no . .
C6 H12 0.960 no . .
C7 H13 0.960 no . .
C7 H14 0.960 no . .
C7 H15 0.960 no . .
C8 H16 0.960 no . .
C8 H17 0.960 no . .
C8 H18 0.960 no . .
C9 H19 0.970 no . .
C9 H20 0.970 no . .
C11 H21 0.930 no . .
C12 H22 0.930 no . .
C13 H23 0.930 no . .
C15 H24 0.970 no . .
C15 H25 0.970 no . .
C17 H26 0.960 no . .
C17 H27 0.960 no . .
C17 H28 0.960 no . .
C18 H29 0.960 no . .
C18 H30 0.960 no . .
C18 H31 0.960 no . .
C19 H32 0.960 no . .
C19 H33 0.960 no . .
C19 H34 0.960 no . .
C21 H35 0.960 no . .
C21 H36 0.960 no . .
C21 H37 0.960 no . .
C22 H38 0.960 no . .
C22 H39 0.960 no . .
C22 H40 0.960 no . .
C23 H41 0.960 no . .
C23 H42 0.960 no . .
C23 H43 0.960 no . .

loop_
_geom_contact_atom_site_label_1
_geom_contact_atom_site_label_2
_geom_contact_distance
_geom_contact_publ_flag
_geom_contact_site_symmetry_1
_geom_contact_site_symmetry_2
F1 O1 2.971(4) no . .
F1 O2 2.887(4) no . .
F2 O2 2.972(4) no . .
F2 O3 2.959(4) no . .
F3 O1 2.931(4) no . .
F3 O3 2.985(4) no . .
N1 C12 2.784(5) no . .
N2 C1 3.591(5) no . .
N2 C2 3.548(6) no . .
N2 C4 3.383(5) no . .
N2 C17 3.343(6) no . .
C1 C6 3.507(6) no . .
C2 C6 3.509(5) no . .
C3 C5 3.425(6) no . .
C3 C7 3.404(6) no . .
C3 C9 3.502(6) no . .
C4 C9 3.109(5) no . .
C4 C10 3.429(5) no . .
C7 C9 3.177(6) no . .
C8 C9 3.335(6) no . .
C10 C13 2.735(6) no . .
C11 C14 2.714(5) no . .
C15 C17 3.138(6) no . .
C15 C18 3.553(5) no . .
C15 C21 3.205(5) no . .
C15 C23 3.323(6) no . .
C16 C22 3.489(6) no . .
C18 C20 3.444(5) no . .
C18 C21 3.400(5) no . .
C19 C22 3.444(6) no . .
F1 C18 3.512(6) no . 1_554
F1 C21 3.436(6) no . 1_554
F2 F3 3.117(4) no . 2_555
F2 C8 3.280(5) no . 2_555
F2 C21 3.530(5) no . 3_566
F2 C23 3.359(4) no . 2_555
F3 F2 3.117(4) no . 2_555
F3 F3 3.358(5) no . 2_555
F3 C8 3.343(4) no . .
O1 C7 3.534(4) no . .
O1 C11 3.355(5) no . 4_554
O1 C13 3.539(5) no . 1_554
O1 C15 3.303(5) no . 1_554
O2 N1 3.095(4) no . 2_555
O2 C10 3.323(5) no . 2_555
O2 C13 3.473(4) no . 2_555
O2 C14 3.083(4) no . 2_555
O2 C15 3.596(6) no . 1_554
O2 C15 3.503(4) no . 2_555
O2 C23 3.575(5) no . 2_555
O3 C9 3.260(4) no . 2_555
O3 C10 3.525(4) no . 2_555
O3 C12 3.584(5) no . 4_554
N1 O2 3.095(4) no . 2_555
N2 C3 3.503(6) no . 4_555
N2 C19 3.440(5) no . 7_557
C3 N2 3.503(6) no . 4_554
C7 O1 3.534(4) no . .
C7 C11 3.516(5) no . 4_554
C7 C12 3.476(6) no . 4_554
C8 F2 3.280(5) no . 2_555
C8 F3 3.343(4) no . .
C9 O3 3.260(4) no . 2_555
C10 O2 3.323(5) no . 2_555
C10 O3 3.525(4) no . 2_555
C11 O1 3.355(5) no . 4_555
C11 C7 3.516(5) no . 4_555
C12 O3 3.584(5) no . 4_555
C12 C7 3.476(6) no . 4_555
C12 C12 3.519(5) no . 2_556
C13 O1 3.539(5) no . 1_556
C13 O2 3.473(4) no . 2_555
C14 O2 3.083(4) no . 2_555
C15 O1 3.303(5) no . 1_556
C15 O2 3.596(6) no . 1_556
C15 O2 3.503(4) no . 2_555
C18 F1 3.512(6) no . 1_556
C19 N2 3.440(5) no . 7_557
C21 F1 3.436(6) no . 1_556
C21 F2 3.530(5) no . 3_566
C23 F2 3.359(4) no . 2_555
C23 O2 3.575(5) no . 2_555
Mo1 H3 3.3713 no . .
Mo1 H7 3.3661 no . .
Mo1 H17 3.0272 no . .
Mo1 H28 3.3875 no . .
Mo1 H32 3.3031 no . .
Mo1 H41 3.0039 no . .
Cl1 H11 2.9141 no . .
Cl1 H17 2.8340 no . .
Cl1 H32 3.2813 no . .
Cl1 H39 2.8776 no . .
Cl1 H41 3.1562 no . .
P1 H2 2.9347 no . .
P1 H3 2.8811 no . .
P1 H4 2.9613 no . .
P1 H5 2.9814 no . .
P1 H7 2.8486 no . .
P1 H8 2.8719 no . .
P1 H11 2.8575 no . .
P1 H12 2.9877 no . .
P1 H13 3.0497 no . .
P1 H14 2.9552 no . .
P1 H16 2.8151 no . .
P1 H17 2.7966 no . .
P1 H18 3.5728 no . .
P2 H27 2.8778 no . .
P2 H28 2.8346 no . .
P2 H29 2.9982 no . .
P2 H30 2.9869 no . .
P2 H32 2.8456 no . .
P2 H33 2.8963 no . .
P2 H36 2.9702 no . .
P2 H37 3.0453 no . .
P2 H38 2.9743 no . .
P2 H39 2.8609 no . .
P2 H41 2.7885 no . .
P2 H42 2.8342 no . .
P2 H43 3.5792 no . .
N1 H7 3.5276 no . .
N1 H19 2.7727 no . .
N1 H20 3.1444 no . .
N1 H21 3.2253 no . .
N1 H23 3.2283 no . .
N1 H24 3.1307 no . .
N1 H25 2.8426 no . .
N1 H42 3.4051 no . .
N2 H3 2.7540 no . .
N2 H7 2.5494 no . .
N2 H28 2.4907 no . .
N2 H32 2.8935 no . .
C1 H12 3.1532 no . .
C1 H13 3.4170 no . .
C1 H20 2.9497 no . .
C2 H4 3.3357 no . .
C2 H5 2.6774 no . .
C2 H6 2.6789 no . .
C2 H7 2.6937 no . .
C2 H8 3.3294 no . .
C2 H9 2.6747 no . .
C2 H11 3.3303 no . .
C2 H12 3.0464 no . .
C3 H1 2.6859 no . .
C3 H2 2.6900 no . .
C3 H3 3.3278 no . .
C3 H7 3.3272 no . .
C3 H8 2.6559 no . .
C3 H9 2.6659 no . .
C3 H12 3.1335 no . .
C3 H13 2.7315 no . .
C3 H20 3.2013 no . .
C4 H1 2.6902 no . .
C4 H2 3.3319 no . .
C4 H3 2.6710 no . .
C4 H4 2.6722 no . .
C4 H5 3.3204 no . .
C4 H6 2.6665 no . .
C4 H20 2.8980 no . .
C5 H2 3.3990 no . .
C5 H4 3.5334 no . .
C5 H5 3.0328 no . .
C5 H19 2.9351 no . .
C5 H20 3.4832 no . .
C6 H2 2.8131 no . .
C6 H5 3.0915 no . .
C6 H13 2.7018 no . .
C6 H14 3.3344 no . .
C6 H15 2.6982 no . .
C6 H16 3.3246 no . .
C6 H17 2.6753 no . .
C6 H18 2.6757 no . .
C7 H4 3.2057 no . .
C7 H5 2.9339 no . .
C7 H10 2.6996 no . .
C7 H11 3.3363 no . .
C7 H12 2.6962 no . .
C7 H16 2.6768 no . .
C7 H17 3.3384 no . .
C7 H18 2.6726 no . .
C7 H19 2.9762 no . .
C7 H20 3.4221 no . .
C8 H10 2.6605 no . .
C8 H11 2.6696 no . .
C8 H12 3.3329 no . .
C8 H13 3.3407 no . .
C8 H14 2.6761 no . .
C8 H15 2.6670 no . .
C8 H19 3.0317 no . .
C8 H41 3.2568 no . .
C9 H4 3.0974 no . .
C9 H7 3.2812 no . .
C9 H8 2.6416 no . .
C9 H13 3.4518 no . .
C9 H14 2.6935 no . .
C9 H16 2.8871 no . .
C9 H21 2.6415 no . .
C10 H7 3.2521 no . .
C10 H8 2.9232 no . .
C10 H22 3.2309 no . .
C11 H8 3.2689 no . .
C11 H19 2.7685 no . .
C11 H20 2.4111 no . .
C11 H23 3.2109 no . .
C13 H21 3.2100 no . .
C13 H24 2.4328 no . .
C13 H25 2.6726 no . .
C14 H22 3.2297 no . .
C14 H27 3.2941 no . .
C14 H28 3.5555 no . .
C14 H42 3.4473 no . .
C15 H23 2.6288 no . .
C15 H27 2.6861 no . .
C15 H28 3.2919 no . .
C15 H30 3.1573 no . .
C15 H36 2.7333 no . .
C15 H37 3.4905 no . .
C15 H42 2.8834 no . .
C16 H24 2.9831 no . .
C16 H37 3.3852 no . .
C16 H38 3.1220 no . .
C17 H24 2.8347 no . .
C17 H29 3.3029 no . .
C17 H30 2.6290 no . .
C17 H31 2.6538 no . .
C17 H32 2.6991 no . .
C17 H33 3.3420 no . .
C17 H34 2.7023 no . .
C18 H24 3.3205 no . .
C18 H26 2.6368 no . .
C18 H27 2.6386 no . .
C18 H28 3.3058 no . .
C18 H32 3.3288 no . .
C18 H33 2.6894 no . .
C18 H34 2.6689 no . .
C18 H37 2.7174 no . .
C18 H38 3.1393 no . .
C19 H26 2.6992 no . .
C19 H27 3.3417 no . .
C19 H28 2.7025 no . .
C19 H29 2.6785 no . .
C19 H30 3.3266 no . .
C19 H31 2.6852 no . .
C19 H38 2.9735 no . .
C19 H39 3.2764 no . .
C20 H24 3.5775 no . .
C20 H25 2.8782 no . .
C20 H29 3.0459 no . .
C20 H30 3.5714 no . .
C20 H33 3.3361 no . .
C21 H25 2.8924 no . .
C21 H29 2.9025 no . .
C21 H30 3.2399 no . .
C21 H38 2.6599 no . .
C21 H39 3.3169 no . .
C21 H40 2.6665 no . .
C21 H41 3.3409 no . .
C21 H42 2.7020 no . .
C21 H43 2.6908 no . .
C22 H29 3.1149 no . .
C22 H33 2.7340 no . .
C22 H35 2.6635 no . .
C22 H36 3.3140 no . .
C22 H37 2.6705 no . .
C22 H41 2.6550 no . .
C22 H42 3.3133 no . .
C22 H43 2.6547 no . .
C23 H17 3.4367 no . .
C23 H25 3.0486 no . .
C23 H35 2.6769 no . .
C23 H36 2.6994 no . .
C23 H37 3.3475 no . .
C23 H38 3.3169 no . .
C23 H39 2.6550 no . .
C23 H40 2.6454 no . .
H1 H4 3.5645 no . .
H1 H5 2.9514 no . .
H1 H6 2.5065 no . .
H1 H7 2.9744 no . .
H1 H8 3.5616 no . .
H1 H9 2.5076 no . .
H2 H4 3.5653 no . .
H2 H5 2.5094 no . .
H2 H6 2.9635 no . .
H2 H7 3.5666 no . .
H2 H9 3.5522 no . .
H2 H11 2.6455 no . .
H2 H12 2.2716 no . .
H3 H5 3.5513 no . .
H3 H6 3.5489 no . .
H3 H7 2.5074 no . .
H3 H8 3.5469 no . .
H3 H9 2.9397 no . .
H3 H11 3.4367 no . .
H3 H12 3.5756 no . .
H4 H7 3.5504 no . .
H4 H8 2.4802 no . .
H4 H9 2.9442 no . .
H4 H13 2.5533 no . .
H4 H14 3.2636 no . .
H4 H20 2.5972 no . .
H5 H8 3.5327 no . .
H5 H9 3.5403 no . .
H5 H12 2.3850 no . .
H5 H13 2.1790 no . .
H5 H14 3.4384 no . .
H6 H7 3.5480 no . .
H6 H8 2.9276 no . .
H6 H9 2.4847 no . .
H6 H13 3.5627 no . .
H7 H20 3.2816 no . .
H8 H19 3.5665 no . .
H8 H20 2.2070 no . .
H8 H21 3.1754 no . .
H10 H13 2.9816 no . .
H10 H14 3.5691 no . .
H10 H15 2.5325 no . .
H10 H16 3.5397 no . .
H10 H17 2.9266 no . .
H10 H18 2.4838 no . .
H11 H13 3.5726 no . .
H11 H15 3.5699 no . .
H11 H16 3.5405 no . .
H11 H17 2.4932 no . .
H11 H18 2.9549 no . .
H12 H13 2.5327 no . .
H12 H14 3.5665 no . .
H12 H15 2.9752 no . .
H12 H17 3.5604 no . .
H12 H18 3.5508 no . .
H13 H16 3.5596 no . .
H13 H18 3.5504 no . .
H13 H19 3.4517 no . .
H13 H20 3.4754 no . .
H14 H16 2.4938 no . .
H14 H17 3.5540 no . .
H14 H18 2.9453 no . .
H14 H19 2.2952 no . .
H14 H20 2.8815 no . .
H15 H16 2.9336 no . .
H15 H17 3.5470 no . .
H15 H18 2.4797 no . .
H16 H19 2.3739 no . .
H16 H41 3.1580 no . .
H17 H19 3.5217 no . .
H17 H41 2.5415 no . .
H19 H21 2.8816 no . .
H20 H21 2.2214 no . .
H21 H22 2.3142 no . .
H22 H23 2.3262 no . .
H23 H24 2.2572 no . .
H23 H25 2.7438 no . .
H24 H27 2.1417 no . .
H24 H28 3.1597 no . .
H24 H30 2.7461 no . .
H24 H36 3.0825 no . .
H25 H27 3.5565 no . .
H25 H30 3.5894 no . .
H25 H36 2.2117 no . .
H25 H37 3.3548 no . .
H25 H41 3.5598 no . .
H25 H42 2.4229 no . .
H26 H29 3.5198 no . .
H26 H30 2.8946 no . .
H26 H31 2.4629 no . .
H26 H32 2.9749 no . .
H26 H33 3.5716 no . .
H26 H34 2.5318 no . .
H27 H29 3.5137 no . .
H27 H30 2.4383 no . .
H27 H31 2.9232 no . .
H27 H32 3.5712 no . .
H27 H34 3.5737 no . .
H28 H30 3.5112 no . .
H28 H31 3.5334 no . .
H28 H32 2.5319 no . .
H28 H33 3.5741 no . .
H28 H34 2.9808 no . .
H29 H32 3.5574 no . .
H29 H33 2.5134 no . .
H29 H34 2.9396 no . .
H29 H35 3.5894 no . .
H29 H36 3.3988 no . .
H29 H37 2.1296 no . .
H29 H38 2.4054 no . .
H30 H33 3.5604 no . .
H30 H34 3.5450 no . .
H30 H36 3.2883 no . .
H30 H37 2.5879 no . .
H31 H32 3.5560 no . .
H31 H33 2.9721 no . .
H31 H34 2.4988 no . .
H31 H37 3.5466 no . .
H32 H38 3.5031 no . .
H32 H39 3.3745 no . .
H33 H38 2.1844 no . .
H33 H39 2.5829 no . .
H33 H40 3.5843 no . .
H35 H38 2.9337 no . .
H35 H39 3.5407 no . .
H35 H40 2.4870 no . .
H35 H41 3.5505 no . .
H35 H42 2.9554 no . .
H35 H43 2.4983 no . .
H36 H38 3.5353 no . .
H36 H40 3.5403 no . .
H36 H41 3.5721 no . .
H36 H42 2.5344 no . .
H36 H43 2.9735 no . .
H37 H38 2.4874 no . .
H37 H39 3.5460 no . .
H37 H40 2.9460 no . .
H37 H42 3.5834 no . .
H37 H43 3.5638 no . .
H38 H41 3.5375 no . .
H38 H43 3.5327 no . .
H39 H41 2.4715 no . .
H39 H42 3.5319 no . .
H39 H43 2.9291 no . .
H40 H41 2.9152 no . .
H40 H42 3.5246 no . .
H40 H43 2.4610 no . .
Cl1 H1 3.5557 no . 6_556
Cl1 H9 3.1649 no . 6_556
S1 H19 3.3127 no . 2_555
S1 H21 3.1902 no . 4_554
S1 H23 3.2869 no . 1_554
S1 H24 3.1874 no . 1_554
F1 H24 3.4654 no . 1_554
F1 H30 2.6498 no . 1_554
F1 H36 3.0054 no . 1_554
F1 H37 2.9741 no . 1_554
F1 H40 3.5001 no . 4_564
F1 H42 3.3559 no . 2_555
F1 H43 2.7455 no . 4_564
F2 H16 2.6278 no . 2_555
F2 H17 3.4934 no . 2_555
F2 H18 3.2520 no . 2_555
F2 H35 2.9407 no . 3_566
F2 H37 3.3033 no . 3_566
F2 H41 3.3189 no . 2_555
F2 H42 2.9882 no . 2_555
F2 H43 3.2161 no . 2_555
F3 H14 3.5547 no . .
F3 H15 3.0938 no . .
F3 H16 3.1760 no . .
F3 H18 2.6777 no . .
F3 H30 3.5831 no . 1_554
F3 H35 2.8629 no . 4_564
F3 H40 3.1823 no . 4_564
O1 H14 3.5228 no . .
O1 H15 2.7929 no . .
O1 H21 2.4720 no . 4_554
O1 H23 2.7603 no . 1_554
O1 H24 2.3580 no . 1_554
O1 H25 3.5201 no . 1_554
O1 H27 2.9397 no . 1_554
O1 H30 3.2630 no . 1_554
O2 H19 3.3536 no . 2_555
O2 H23 2.9796 no . 1_554
O2 H24 3.0892 no . 1_554
O2 H25 3.1353 no . 1_554
O2 H25 2.8676 no . 2_555
O2 H42 2.6456 no . 2_555
O3 H14 3.3863 no . 2_555
O3 H16 3.0176 no . 2_555
O3 H19 2.3260 no . 2_555
O3 H21 3.0437 no . 4_554
O3 H22 3.1686 no . 3_556
O3 H22 2.9776 no . 4_554
N2 H4 3.2926 no . 4_555
N2 H6 3.0414 no . 4_555
N2 H32 3.3362 no . 7_557
N2 H34 2.7015 no . 7_557
C2 H10 3.1570 no . 7_556
C2 H11 3.4947 no . 7_556
C2 H31 3.5246 no . 7_557
C2 H34 3.5645 no . 7_557
C3 H7 3.2288 no . 4_554
C3 H28 3.1268 no . 4_554
C3 H33 3.5990 no . 6_546
C4 H5 3.3279 no . 4_555
C4 H13 3.2847 no . 4_555
C4 H26 3.5843 no . 4_554
C6 H2 2.9089 no . 7_556
C6 H11 3.4920 no . 7_556
C6 H12 3.5447 no . 7_556
C7 H21 3.4201 no . 4_554
C7 H22 3.3006 no . 4_554
C8 H38 3.3757 no . 4_564
C8 H40 3.3321 no . 4_564
C11 H13 3.2346 no . 4_555
C11 H14 3.1362 no . 4_555
C12 H13 3.3784 no . 4_555
C12 H14 2.7892 no . 4_555
C12 H20 3.5720 no . 4_555
C12 H22 3.0517 no . 2_556
C12 H23 3.3061 no . 2_556
C13 H20 3.3279 no . 4_555
C13 H22 3.5301 no . 2_556
C13 H23 3.4029 no . 2_556
C17 H4 3.4131 no . 4_555
C17 H6 3.4075 no . 4_555
C17 H8 3.4238 no . 4_555
C17 H9 3.4311 no . 4_555
C18 H39 3.3347 no . 4_565
C18 H40 3.1209 no . 4_565
C19 H6 3.0372 no . 6_556
C22 H1 3.3900 no . 6_556
C22 H18 3.0255 no . 4_565
C22 H31 3.1520 no . 4_564
C24 H16 3.5566 no . 2_555
C24 H30 3.5127 no . 1_554
C24 H42 3.4836 no . 2_555
H1 Cl1 3.5557 no . 6_546
H1 C22 3.3900 no . 6_546
H1 H10 3.1950 no . 7_556
H1 H31 3.1258 no . 7_557
H1 H33 3.0132 no . 6_546
H1 H34 3.5977 no . 7_557
H1 H38 3.2630 no . 6_546
H1 H39 2.7666 no . 6_546
H2 C6 2.9089 no . 7_556
H2 H10 2.5942 no . 7_556
H2 H11 2.6328 no . 7_556
H2 H12 3.0235 no . 7_556
H3 H10 3.1899 no . 7_556
H3 H26 3.3832 no . 7_557
H3 H31 3.1163 no . 7_557
H3 H34 2.7354 no . 7_557
H4 N2 3.2926 no . 4_554
H4 C17 3.4131 no . 4_554
H4 H7 3.2400 no . 4_554
H4 H27 3.2495 no . 4_554
H4 H28 2.7706 no . 4_554
H5 C4 3.3279 no . 4_554
H5 H7 2.6670 no . 4_554
H5 H8 3.5354 no . 4_554
H5 H9 3.3101 no . 4_554
H6 N2 3.0414 no . 4_554
H6 C17 3.4075 no . 4_554
H6 C19 3.0372 no . 6_546
H6 H7 3.2776 no . 4_554
H6 H26 3.5235 no . 4_554
H6 H28 2.6252 no . 4_554
H6 H32 2.8639 no . 6_546
H6 H33 2.8048 no . 6_546
H6 H34 2.9230 no . 6_546
H7 C3 3.2288 no . 4_555
H7 H4 3.2400 no . 4_555
H7 H5 2.6670 no . 4_555
H7 H6 3.2776 no . 4_555
H7 H13 3.0496 no . 4_555
H7 H34 3.3968 no . 7_557
H8 C17 3.4238 no . 4_554
H8 H5 3.5354 no . 4_555
H8 H13 2.8672 no . 4_555
H8 H15 3.4920 no . 4_555
H8 H26 3.2897 no . 4_554
H8 H27 3.0412 no . 4_554
H8 H28 3.3799 no . 4_554
H9 Cl1 3.1649 no . 6_546
H9 C17 3.4311 no . 4_554
H9 H5 3.3101 no . 4_555
H9 H13 3.4174 no . 4_555
H9 H26 2.9922 no . 4_554
H9 H27 3.4776 no . 4_554
H9 H28 3.2751 no . 4_554
H10 C2 3.1570 no . 7_556
H10 H1 3.1950 no . 7_556
H10 H2 2.5942 no . 7_556
H10 H3 3.1899 no . 7_556
H10 H26 3.3649 no . 1_554
H10 H31 3.1397 no . 1_554
H10 H38 3.3595 no . 4_564
H10 H40 3.1992 no . 4_564
H11 C2 3.4947 no . 7_556
H11 C6 3.4920 no . 7_556
H11 H2 2.6328 no . 7_556
H11 H11 3.2667 no . 7_556
H11 H12 2.9300 no . 7_556
H12 C6 3.5447 no . 7_556
H12 H2 3.0235 no . 7_556
H12 H11 2.9300 no . 7_556
H12 H12 3.3783 no . 7_556
H13 C4 3.2847 no . 4_554
H13 C11 3.2346 no . 4_554
H13 C12 3.3784 no . 4_554
H13 H7 3.0496 no . 4_554
H13 H8 2.8672 no . 4_554
H13 H9 3.4174 no . 4_554
H13 H21 3.2790 no . 4_554
H13 H22 3.4636 no . 4_554
H14 F3 3.5547 no . .
H14 O1 3.5228 no . .
H14 O3 3.3863 no . 2_555
H14 C11 3.1362 no . 4_554
H14 C12 2.7892 no . 4_554
H14 H21 3.1305 no . 4_554
H14 H22 2.4660 no . 4_554
H15 F3 3.0938 no . .
H15 O1 2.7929 no . .
H15 H8 3.4920 no . 4_554
H15 H21 3.2807 no . 4_554
H15 H27 3.3535 no . 1_554
H16 F2 2.6278 no . 2_555
H16 F3 3.1760 no . .
H16 O3 3.0176 no . 2_555
H16 C24 3.5566 no . 2_555
H17 F2 3.4934 no . 2_555
H17 H38 3.1092 no . 4_564
H17 H40 3.5113 no . 4_564
H18 F2 3.2520 no . 2_555
H18 F3 2.6777 no . .
H18 C22 3.0255 no . 4_564
H18 H35 3.1443 no . 4_564
H18 H37 3.4183 no . 4_564
H18 H38 2.7741 no . 4_564
H18 H40 2.4362 no . 4_564
H19 S1 3.3127 no . 2_555
H19 O2 3.3536 no . 2_555
H19 O3 2.3260 no . 2_555
H19 H22 3.1747 no . 4_554
H20 C12 3.5720 no . 4_554
H20 C13 3.3279 no . 4_554
H20 H22 3.4393 no . 4_554
H20 H23 3.0528 no . 4_554
H21 S1 3.1902 no . 4_555
H21 O1 2.4720 no . 4_555
H21 O3 3.0437 no . 4_555
H21 C7 3.4201 no . 4_555
H21 H13 3.2790 no . 4_555
H21 H14 3.1305 no . 4_555
H21 H15 3.2807 no . 4_555
H21 H23 3.3145 no . 4_554
H22 O3 3.1686 no . 3_556
H22 O3 2.9776 no . 4_555
H22 C7 3.3006 no . 4_555
H22 C12 3.0517 no . 2_556
H22 C13 3.5301 no . 2_556
H22 H13 3.4636 no . 4_555
H22 H14 2.4660 no . 4_555
H22 H19 3.1747 no . 4_555
H22 H20 3.4393 no . 4_555
H22 H22 2.4199 no . 2_556
H22 H23 3.3082 no . 2_556
H23 S1 3.2869 no . 1_556
H23 O1 2.7603 no . 1_556
H23 O2 2.9796 no . 1_556
H23 C12 3.3061 no . 2_556
H23 C13 3.4029 no . 2_556
H23 H20 3.0528 no . 4_555
H23 H21 3.3145 no . 4_555
H23 H22 3.3082 no . 2_556
H23 H23 3.4157 no . 2_556
H24 S1 3.1874 no . 1_556
H24 F1 3.4654 no . 1_556
H24 O1 2.3580 no . 1_556
H24 O2 3.0892 no . 1_556
H25 O1 3.5201 no . 1_556
H25 O2 3.1353 no . 1_556
H25 O2 2.8676 no . 2_555
H25 H25 3.4194 no . 2_556
H26 C4 3.5843 no . 4_555
H26 H3 3.3832 no . 7_557
H26 H6 3.5235 no . 4_555
H26 H8 3.2897 no . 4_555
H26 H9 2.9922 no . 4_555
H26 H10 3.3649 no . 1_556
H27 O1 2.9397 no . 1_556
H27 H4 3.2495 no . 4_555
H27 H8 3.0412 no . 4_555
H27 H9 3.4776 no . 4_555
H27 H15 3.3535 no . 1_556
H28 C3 3.1268 no . 4_555
H28 H4 2.7706 no . 4_555
H28 H6 2.6252 no . 4_555
H28 H8 3.3799 no . 4_555
H28 H9 3.2751 no . 4_555
H28 H32 3.2911 no . 7_557
H29 H39 3.1690 no . 4_565
H29 H40 3.2328 no . 4_565
H29 H41 3.2242 no . 4_565
H29 H43 3.3056 no . 4_565
H30 F1 2.6498 no . 1_556
H30 F3 3.5831 no . 1_556
H30 O1 3.2630 no . 1_556
H30 C24 3.5127 no . 1_556
H30 H39 3.5965 no . 4_565
H30 H40 2.9533 no . 4_565
H30 H43 3.4278 no . 4_565
H31 C2 3.5246 no . 7_557
H31 C22 3.1520 no . 4_565
H31 H1 3.1258 no . 7_557
H31 H3 3.1163 no . 7_557
H31 H10 3.1397 no . 1_556
H31 H39 2.7616 no . 4_565
H31 H40 2.6760 no . 4_565
H32 N2 3.3362 no . 7_557
H32 H6 2.8639 no . 6_556
H32 H28 3.2911 no . 7_557
H32 H32 3.3132 no . 7_557
H33 C3 3.5990 no . 6_556
H33 H1 3.0132 no . 6_556
H33 H6 2.8048 no . 6_556
H34 N2 2.7015 no . 7_557
H34 C2 3.5645 no . 7_557
H34 H1 3.5977 no . 7_557
H34 H3 2.7354 no . 7_557
H34 H6 2.9230 no . 6_556
H34 H7 3.3968 no . 7_557
H35 F2 2.9407 no . 3_566
H35 F3 2.8629 no . 4_565
H35 H18 3.1443 no . 4_565
H35 H35 3.3539 no . 2_556
H35 H36 3.5040 no . 2_556
H36 F1 3.0054 no . 1_556
H36 H35 3.5040 no . 2_556
H36 H36 3.0636 no . 2_556
H37 F1 2.9741 no . 1_556
H37 F2 3.3033 no . 3_566
H37 H18 3.4183 no . 4_565
H37 H41 3.4425 no . 4_565
H37 H43 3.1436 no . 4_565
H38 C8 3.3757 no . 4_565
H38 H1 3.2630 no . 6_556
H38 H10 3.3595 no . 4_565
H38 H17 3.1092 no . 4_565
H38 H18 2.7741 no . 4_565
H39 C18 3.3347 no . 4_564
H39 H1 2.7666 no . 6_556
H39 H29 3.1690 no . 4_564
H39 H30 3.5965 no . 4_564
H39 H31 2.7616 no . 4_564
H40 F1 3.5001 no . 4_565
H40 F3 3.1823 no . 4_565
H40 C8 3.3321 no . 4_565
H40 C18 3.1209 no . 4_564
H40 H10 3.1992 no . 4_565
H40 H17 3.5113 no . 4_565
H40 H18 2.4362 no . 4_565
H40 H29 3.2328 no . 4_564
H40 H30 2.9533 no . 4_564
H40 H31 2.6760 no . 4_564
H41 F2 3.3189 no . 2_555
H41 H29 3.2242 no . 4_564
H41 H37 3.4425 no . 4_564
H42 F1 3.3559 no . 2_555
H42 F2 2.9882 no . 2_555
H42 O2 2.6456 no . 2_555
H42 C24 3.4836 no . 2_555
H43 F1 2.7455 no . 4_565
H43 F2 3.2161 no . 2_555
H43 H29 3.3056 no . 4_564
H43 H30 3.4278 no . 4_564
H43 H37 3.1436 no . 4_564

loop_
_geom_torsion_atom_site_label_1
_geom_torsion_atom_site_label_2
_geom_torsion_atom_site_label_3
_geom_torsion_atom_site_label_4
_geom_torsion
_geom_torsion_publ_flag
_geom_torsion_site_symmetry_1
_geom_torsion_site_symmetry_2
_geom_torsion_site_symmetry_3
_geom_torsion_site_symmetry_4
Cl1 Mo1 P1 C1 96.08(5) no . . . .
Cl1 Mo1 P1 C5 -41.23(6) no . . . .
Cl1 Mo1 P1 C9 -152.11(4) no . . . .
Cl1 Mo1 P2 C15 162.48(4) no . . . .
Cl1 Mo1 P2 C16 -83.28(5) no . . . .
Cl1 Mo1 P2 C20 52.04(5) no . . . .
Cl1 Mo1 N1 C10 96.8(3) no . . . .
Cl1 Mo1 N1 C14 -103.0(2) no . . . .
P1 Mo1 P2 C15 39.86(9) no . . . .
P1 Mo1 P2 C16 154.10(5) no . . . .
P1 Mo1 P2 C20 -70.58(9) no . . . .
P2 Mo1 P1 C1 -141.39(6) no . . . .
P2 Mo1 P1 C5 81.31(9) no . . . .
P2 Mo1 P1 C9 -29.57(9) no . . . .
P1 Mo1 N1 C10 13.28(14) no . . . .
P1 Mo1 N1 C14 173.45(16) no . . . .
N1 Mo1 P1 C1 -107.11(8) no . . . .
N1 Mo1 P1 C5 115.58(8) no . . . .
N1 Mo1 P1 C9 4.70(7) no . . . .
N2 Mo1 P1 C1 -9.29(13) no . . . .
N2 Mo1 P1 C5 -146.60(13) no . . . .
N2 Mo1 P1 C9 102.52(12) no . . . .
P2 Mo1 N1 C10 178.71(16) no . . . .
P2 Mo1 N1 C14 -21.13(14) no . . . .
N1 Mo1 P2 C15 5.56(7) no . . . .
N1 Mo1 P2 C16 119.80(8) no . . . .
N1 Mo1 P2 C20 -104.88(8) no . . . .
N2 Mo1 P2 C15 -92.34(12) no . . . .
N2 Mo1 P2 C16 21.89(12) no . . . .
N2 Mo1 P2 C20 157.22(12) no . . . .
N2 Mo1 N1 C10 -84.35(19) no . . . .
N2 Mo1 N1 C14 75.81(19) no . . . .
O1 S1 C24 F1 63.2(3) no . . . .
O1 S1 C24 F2 -179.0(3) no . . . .
O1 S1 C24 F3 -57.2(4) no . . . .
O2 S1 C24 F1 -55.5(3) no . . . .
O2 S1 C24 F2 62.2(3) no . . . .
O2 S1 C24 F3 -176.0(3) no . . . .
O3 S1 C24 F1 -176.5(2) no . . . .
O3 S1 C24 F2 -58.7(3) no . . . .
O3 S1 C24 F3 63.1(3) no . . . .
Mo1 P1 C1 C2 -57.9(3) no . . . .
Mo1 P1 C1 C3 -179.44(15) no . . . .
Mo1 P1 C1 C4 60.73(19) no . . . .
Mo1 P1 C5 C6 82.5(3) no . . . .
Mo1 P1 C5 C7 -151.34(17) no . . . .
Mo1 P1 C5 C8 -34.4(2) no . . . .
Mo1 P1 C9 C10 -21.0(2) no . . . .
C1 P1 C5 C6 -54.7(3) no . . . .
C1 P1 C5 C7 71.4(3) no . . . .
C1 P1 C5 C8 -171.65(16) no . . . .
C5 P1 C1 C2 80.0(3) no . . . .
C5 P1 C1 C3 -41.5(3) no . . . .
C5 P1 C1 C4 -161.31(16) no . . . .
C1 P1 C9 C10 97.8(3) no . . . .
C9 P1 C1 C2 -166.00(19) no . . . .
C9 P1 C1 C3 72.5(3) no . . . .
C9 P1 C1 C4 -47.4(2) no . . . .
C5 P1 C9 C10 -141.1(2) no . . . .
C9 P1 C5 C6 -169.4(2) no . . . .
C9 P1 C5 C7 -43.3(3) no . . . .
C9 P1 C5 C8 73.6(2) no . . . .
Mo1 P2 C15 C14 6.9(2) no . . . .
Mo1 P2 C16 C17 -63.7(3) no . . . .
Mo1 P2 C16 C18 178.43(16) no . . . .
Mo1 P2 C16 C19 56.6(3) no . . . .
Mo1 P2 C20 C21 154.80(14) no . . . .
Mo1 P2 C20 C22 -80.5(2) no . . . .
Mo1 P2 C20 C23 35.3(3) no . . . .
C15 P2 C16 C17 46.3(3) no . . . .
C15 P2 C16 C18 -71.6(3) no . . . .
C15 P2 C16 C19 166.6(2) no . . . .
C16 P2 C15 C14 -112.6(3) no . . . .
C15 P2 C20 C21 46.5(3) no . . . .
C15 P2 C20 C22 171.2(3) no . . . .
C15 P2 C20 C23 -73.1(3) no . . . .
C20 P2 C15 C14 126.5(2) no . . . .
C16 P2 C20 C21 -69.8(3) no . . . .
C16 P2 C20 C22 54.9(3) no . . . .
C16 P2 C20 C23 170.68(19) no . . . .
C20 P2 C16 C17 160.4(2) no . . . .
C20 P2 C16 C18 42.5(3) no . . . .
C20 P2 C16 C19 -79.3(3) no . . . .
Mo1 N1 C10 C9 -32.5(3) no . . . .
Mo1 N1 C10 C11 153.49(17) no . . . .
Mo1 N1 C14 C13 -152.87(17) no . . . .
Mo1 N1 C14 C15 33.3(3) no . . . .
C10 N1 C14 C13 7.7(4) no . . . .
C10 N1 C14 C15 -166.1(2) no . . . .
C14 N1 C10 C9 167.0(2) no . . . .
C14 N1 C10 C11 -7.1(4) no . . . .
P1 C9 C10 N1 36.1(4) no . . . .
P1 C9 C10 C11 -149.86(19) no . . . .
N1 C10 C11 C12 1.3(4) no . . . .
C9 C10 C11 C12 -172.6(3) no . . . .
C10 C11 C12 C13 4.0(5) no . . . .
C11 C12 C13 C14 -3.5(4) no . . . .
C12 C13 C14 N1 -2.5(4) no . . . .
C12 C13 C14 C15 171.4(3) no . . . .
N1 C14 C15 P2 -25.5(4) no . . . .
C13 C14 C15 P2 160.4(3) no . . . .
